data_4027087
loop_
_publ_author_name
'Masahiko Fujioka'
'Tsumoru Morimoto'
'Takayuki Tsumagari'
'Hiroki Tanimoto'
'Yasuhiro Nishiyama'
'Kiyomi Kakiuchi'

_publ_section_title
;
 Rh(I)-Catalyzed Asymmetric Synthesis of 3-Substituted Isoindolinones
 through CO Gas-Free Aminocarbonylation
;
_journal_name_full 'Journal of Organic Chemistry'
_journal_page_first 2911
_journal_page_last 2923
_journal_paper_doi 10.1021/jo300201g
_journal_volume 77
_journal_year 2012
_chemical_absolute_configuration ad
_chemical_formula_moiety 'C22 H16 F3 N O3 S'
_chemical_formula_sum 'C22 H16 F3 N O3 S'
_chemical_formula_weight 431.43
_space_group_IT_number 19
_symmetry_cell_setting orthorhombic
_symmetry_Int_Tables_number 19
_symmetry_space_group_name_Hall 'P 2ac 2ab'
_symmetry_space_group_name_H-M 'P 21 21 21'
_atom_sites_solution_hydrogens geom
_atom_sites_solution_primary direct
_atom_sites_solution_secondary difmap
_cell_angle_alpha 90.0000
_cell_angle_beta 90.0000
_cell_angle_gamma 90.0000
_cell_formula_units_Z 4
_cell_length_a 5.48038(11)
_cell_length_b 14.4143(4)
_cell_length_c 24.5178(6)
_cell_measurement_reflns_used 29826
_cell_measurement_temperature 123
_cell_measurement_theta_max 27.48
_cell_measurement_theta_min 3.28
_cell_volume 1936.80(8)
_computing_cell_refinement 'RAPID AUTO'
_computing_data_collection 'RAPID AUTO (Rigaku, ????)'
_computing_data_reduction 'RAPID AUTO'
_computing_molecular_graphics 'CrystalStructure 4.0'
_computing_publication_material 'CrystalStructure 4.0 (Rigaku, 2010)'
_computing_structure_refinement 'SHELXL97 (Sheldrick, 2008)'
_computing_structure_solution 'Il Milione (Burla, et al., 2007)'
_diffrn_ambient_temperature 123
_diffrn_detector_area_resol_mean 10.000
_diffrn_measured_fraction_theta_full 0.997
_diffrn_measured_fraction_theta_max 0.997
_diffrn_measurement_device_type 'Rigaku R-AXIS RAPID'
_diffrn_measurement_method \w
_diffrn_radiation_type 'Mo K\a'
_diffrn_radiation_wavelength 0.71075
_diffrn_reflns_av_R_equivalents 0.0337
_diffrn_reflns_limit_h_max 6
_diffrn_reflns_limit_h_min -7
_diffrn_reflns_limit_k_max 18
_diffrn_reflns_limit_k_min -18
_diffrn_reflns_limit_l_max 31
_diffrn_reflns_limit_l_min -31
_diffrn_reflns_number 33184
_diffrn_reflns_theta_full 27.49
_diffrn_reflns_theta_max 27.48
_diffrn_standards_number 0
_exptl_absorpt_coefficient_mu 0.220
_exptl_absorpt_correction_T_max 0.980
_exptl_absorpt_correction_T_min 0.854
_exptl_absorpt_correction_type multi-scan
_exptl_absorpt_process_details 'ABSCOR (Rigaku, 1995)'
_exptl_crystal_colour colorless
_exptl_crystal_density_diffrn 1.479
_exptl_crystal_description block
_exptl_crystal_F_000 888.00
_exptl_crystal_size_max 0.220
_exptl_crystal_size_mid 0.110
_exptl_crystal_size_min 0.090
_refine_diff_density_max 0.370
_refine_diff_density_min -0.200
_refine_ls_abs_structure_details 'Flack, H. D. (1983), Acta Cryst. A39, 876-881.  1854 Friedel Pairs'
_refine_ls_abs_structure_Flack 0.01(6)
_refine_ls_extinction_method none
_refine_ls_goodness_of_fit_ref 1.092
_refine_ls_hydrogen_treatment constr
_refine_ls_number_parameters 273
_refine_ls_number_reflns 4423
_refine_ls_number_restraints 0
_refine_ls_R_factor_gt 0.0317
_refine_ls_shift/su_max 0.001
_refine_ls_structure_factor_coef Fsqd
_refine_ls_weighting_details 'w = 1/[\s^2^(Fo^2^)+(0.0466P)^2^+0.2700P] where P=(Fo^2^+2Fc^2^)/3'
_refine_ls_weighting_scheme calc
_refine_ls_wR_factor_ref 0.0790
_reflns_number_gt 4233
_reflns_number_total 4423
_reflns_threshold_expression F^2^>2.0\s(F^2^)
_cod_data_source_file jo300201g_si_008.cif
_cod_data_source_block TMG-42
_cod_database_code 4027087

loop_
_symmetry_equiv_pos_site_id
_symmetry_equiv_pos_as_xyz
1 +X,+Y,+Z
2 1/2+X,1/2-Y,-Z
3 -X,1/2+Y,1/2-Z
4 1/2-X,-Y,1/2+Z

loop_
_atom_site_label
_atom_site_type_symbol
_atom_site_fract_x
_atom_site_fract_y
_atom_site_fract_z
_atom_site_U_iso_or_equiv
_atom_site_adp_type
_atom_site_occupancy
_atom_site_symmetry_multiplicity
_atom_site_calc_flag
_atom_site_refinement_flags
S1 S 0.61823(6) 0.62206(2) 0.854553(14) 0.02400(9) Uani 1.0 4 d .
F1 F 0.3351(2) 0.21926(7) 0.99404(4) 0.0391(3) Uani 1.0 4 d .
F2 F 0.1469(3) 0.14039(7) 0.93359(4) 0.0498(3) Uani 1.0 4 d .
F3 F 0.5365(3) 0.12683(8) 0.94220(5) 0.0548(4) Uani 1.0 4 d .
O1 O 0.6628(2) 0.71722(7) 0.84271(4) 0.0313(3) Uani 1.0 4 d .
O2 O 0.81597(19) 0.55728(8) 0.85691(5) 0.0340(3) Uani 1.0 4 d .
O3 O 0.2012(3) 0.71368(7) 0.78870(4) 0.0293(3) Uani 1.0 4 d .
N1 N 0.4331(3) 0.58058(8) 0.80674(5) 0.0233(3) Uani 1.0 4 d .
C1 C 0.4505(3) 0.61516(10) 0.91566(5) 0.0224(3) Uani 1.0 4 d .
C2 C 0.5217(3) 0.55263(12) 0.95574(6) 0.0318(4) Uani 1.0 4 d .
C3 C 0.3891(3) 0.54928(11) 1.00402(6) 0.0318(4) Uani 1.0 4 d .
C4 C 0.1875(3) 0.60611(10) 1.01227(6) 0.0262(3) Uani 1.0 4 d .
C5 C 0.1207(3) 0.66785(10) 0.97106(6) 0.0260(3) Uani 1.0 4 d .
C6 C 0.2502(3) 0.67277(10) 0.92278(6) 0.0246(3) Uani 1.0 4 d .
C7 C 0.0467(4) 0.60180(11) 1.06498(6) 0.0344(4) Uani 1.0 4 d .
C8 C 0.2514(3) 0.63353(10) 0.77969(5) 0.0237(3) Uani 1.0 4 d .
C9 C 0.1421(3) 0.56931(10) 0.73964(6) 0.0276(3) Uani 1.0 4 d .
C10 C -0.0511(4) 0.58627(12) 0.70421(6) 0.0359(4) Uani 1.0 4 d .
C11 C -0.1310(5) 0.51256(14) 0.67258(7) 0.0471(5) Uani 1.0 4 d .
C12 C -0.0229(5) 0.42579(14) 0.67674(7) 0.0536(6) Uani 1.0 4 d .
C13 C 0.1717(5) 0.40965(12) 0.71192(6) 0.0453(5) Uani 1.0 4 d .
C14 C 0.2540(4) 0.48337(10) 0.74337(6) 0.0307(4) Uani 1.0 4 d .
C15 C 0.4569(3) 0.48450(9) 0.78514(6) 0.0275(4) Uani 1.0 4 d .
C16 C 0.4338(3) 0.40805(9) 0.82744(6) 0.0248(3) Uani 1.0 4 d .
C17 C 0.5980(4) 0.33557(10) 0.82734(6) 0.0311(4) Uani 1.0 4 d .
C18 C 0.5763(4) 0.26342(10) 0.86493(7) 0.0332(4) Uani 1.0 4 d .
C19 C 0.3871(3) 0.26488(9) 0.90215(6) 0.0253(3) Uani 1.0 4 d .
C20 C 0.2204(3) 0.33677(11) 0.90208(7) 0.0315(4) Uani 1.0 4 d .
C21 C 0.2426(3) 0.40814(10) 0.86483(7) 0.0317(4) Uani 1.0 4 d .
C22 C 0.3531(4) 0.18811(11) 0.94260(6) 0.0324(4) Uani 1.0 4 d .
H1 H 0.6580 0.5130 0.9503 0.0381 Uiso 1.0 4 calc R
H2 H 0.4371 0.5073 1.0319 0.0382 Uiso 1.0 4 calc R
H3 H -0.0164 0.7072 0.9763 0.0312 Uiso 1.0 4 calc R
H4 H 0.2029 0.7149 0.8949 0.0295 Uiso 1.0 4 calc R
H5 H -0.1283 0.5981 1.0571 0.0413 Uiso 1.0 4 calc R
H6 H 0.0798 0.6577 1.0865 0.0413 Uiso 1.0 4 calc R
H7 H 0.0969 0.5468 1.0857 0.0413 Uiso 1.0 4 calc R
H8 H -0.1250 0.6457 0.7018 0.0430 Uiso 1.0 4 calc R
H9 H -0.2616 0.5216 0.6477 0.0565 Uiso 1.0 4 calc R
H10 H -0.0832 0.3762 0.6551 0.0644 Uiso 1.0 4 calc R
H11 H 0.2458 0.3502 0.7143 0.0543 Uiso 1.0 4 calc R
H12 H 0.6172 0.4782 0.7660 0.0330 Uiso 1.0 4 calc R
H13 H 0.7270 0.3348 0.8015 0.0373 Uiso 1.0 4 calc R
H14 H 0.6904 0.2138 0.8649 0.0398 Uiso 1.0 4 calc R
H15 H 0.0903 0.3371 0.9277 0.0378 Uiso 1.0 4 calc R
H16 H 0.1272 0.4573 0.8647 0.0381 Uiso 1.0 4 calc R

loop_
_atom_site_aniso_label
_atom_site_aniso_U_11
_atom_site_aniso_U_22
_atom_site_aniso_U_33
_atom_site_aniso_U_12
_atom_site_aniso_U_13
_atom_site_aniso_U_23
S1 0.02112(16) 0.02174(16) 0.02914(17) -0.00159(13) 0.00399(14) 0.00103(13)
F1 0.0515(7) 0.0396(5) 0.0261(5) 0.0036(5) -0.0062(5) 0.0064(4)
F2 0.0688(8) 0.0365(6) 0.0440(6) -0.0261(6) -0.0067(6) 0.0105(5)
F3 0.0742(9) 0.0320(6) 0.0582(7) 0.0247(6) 0.0109(7) 0.0169(5)
O1 0.0339(6) 0.0239(5) 0.0362(6) -0.0092(5) 0.0073(5) 0.0001(5)
O2 0.0242(5) 0.0346(6) 0.0431(7) 0.0039(5) 0.0048(5) 0.0011(5)
O3 0.0370(6) 0.0203(5) 0.0305(6) 0.0030(5) 0.0018(5) 0.0015(4)
N1 0.0283(7) 0.0160(5) 0.0254(6) -0.0005(5) 0.0046(5) -0.0004(5)
C1 0.0214(7) 0.0219(7) 0.0238(7) -0.0036(6) 0.0004(5) 0.0014(6)
C2 0.0288(8) 0.0312(8) 0.0354(8) 0.0039(7) -0.0005(7) 0.0070(7)
C3 0.0353(8) 0.0313(8) 0.0290(7) 0.0009(7) -0.0019(7) 0.0111(6)
C4 0.0323(8) 0.0215(7) 0.0248(7) -0.0074(6) -0.0011(6) -0.0034(6)
C5 0.0272(7) 0.0230(7) 0.0279(7) 0.0027(7) 0.0006(6) -0.0024(6)
C6 0.0270(8) 0.0231(7) 0.0238(7) -0.0005(7) -0.0025(6) 0.0008(6)
C7 0.0470(10) 0.0312(9) 0.0251(7) -0.0060(8) 0.0049(7) -0.0009(6)
C8 0.0292(8) 0.0210(7) 0.0210(7) -0.0024(6) 0.0059(6) 0.0047(5)
C9 0.0390(9) 0.0244(7) 0.0193(6) -0.0074(7) 0.0076(7) 0.0031(5)
C10 0.0458(10) 0.0378(9) 0.0240(7) -0.0122(8) -0.0006(7) 0.0078(7)
C11 0.0649(12) 0.0543(11) 0.0220(8) -0.0266(11) -0.0069(9) 0.0074(7)
C12 0.0959(17) 0.0443(11) 0.0207(8) -0.0343(12) 0.0008(10) -0.0031(7)
C13 0.0852(15) 0.0276(8) 0.0230(8) -0.0137(10) 0.0117(9) -0.0036(6)
C14 0.0489(10) 0.0234(7) 0.0197(7) -0.0079(7) 0.0115(7) 0.0007(6)
C15 0.0366(8) 0.0161(6) 0.0298(7) 0.0006(6) 0.0135(7) -0.0004(6)
C16 0.0305(8) 0.0165(6) 0.0274(7) -0.0002(6) 0.0048(6) 0.0001(5)
C17 0.0338(8) 0.0240(7) 0.0356(8) 0.0047(7) 0.0110(7) -0.0011(6)
C18 0.0367(9) 0.0206(7) 0.0422(9) 0.0080(7) 0.0039(7) 0.0025(6)
C19 0.0322(8) 0.0177(6) 0.0259(7) -0.0008(7) -0.0036(7) 0.0006(5)
C20 0.0326(8) 0.0271(8) 0.0349(8) 0.0021(7) 0.0101(7) 0.0073(7)
C21 0.0326(8) 0.0227(7) 0.0399(9) 0.0072(7) 0.0112(7) 0.0086(6)
C22 0.0433(10) 0.0226(7) 0.0312(8) 0.0000(7) -0.0043(7) 0.0032(6)

loop_
_atom_type_symbol
_atom_type_description
_atom_type_scat_dispersion_real
_atom_type_scat_dispersion_imag
_atom_type_scat_source
C C 0.0033 0.0016
;
International Tables for Crystallography
(1992, Vol. C, Tables 4.2.6.8 and 6.1.1.4)
;
H H 0.0000 0.0000
;
International Tables for Crystallography
(1992, Vol. C, Table 6.1.1.4)
;
N N 0.0061 0.0033
;
International Tables for Crystallography
(1992, Vol. C, Tables 4.2.6.8 and 6.1.1.4)
;
O O 0.0106 0.0060
;
International Tables for Crystallography
(1992, Vol. C, Tables 4.2.6.8 and 6.1.1.4)
;
F F 0.0171 0.0103
;
International Tables for Crystallography
(1992, Vol. C, Tables 4.2.6.8 and 6.1.1.4)
;
S S 0.1246 0.1234
;
International Tables for Crystallography
(1992, Vol. C, Tables 4.2.6.8 and 6.1.1.4)
;

loop_
_geom_angle_atom_site_label_1
_geom_angle_atom_site_label_2
_geom_angle_atom_site_label_3
_geom_angle
_geom_angle_publ_flag
O1 S1 O2 120.47(7) yes
O1 S1 N1 107.91(7) yes
O1 S1 C1 108.52(7) yes
O2 S1 N1 104.84(7) yes
O2 S1 C1 108.90(7) yes
N1 S1 C1 105.14(7) yes
S1 N1 C8 124.38(10) yes
S1 N1 C15 122.16(10) yes
C8 N1 C15 113.31(12) yes
S1 C1 C2 119.48(12) yes
S1 C1 C6 119.10(11) yes
C2 C1 C6 121.42(13) yes
C1 C2 C3 118.57(15) yes
C2 C3 C4 121.26(15) yes
C3 C4 C5 118.62(14) yes
C3 C4 C7 120.51(14) yes
C5 C4 C7 120.86(14) yes
C4 C5 C6 121.20(15) yes
C1 C6 C5 118.91(14) yes
O3 C8 N1 126.06(13) yes
O3 C8 C9 128.97(14) yes
N1 C8 C9 104.97(12) yes
C8 C9 C10 127.87(14) yes
C8 C9 C14 109.70(14) yes
C10 C9 C14 122.37(15) yes
C9 C10 C11 117.06(17) yes
C10 C11 C12 120.99(19) yes
C11 C12 C13 121.57(19) yes
C12 C13 C14 117.73(17) yes
C9 C14 C13 120.27(17) yes
C9 C14 C15 111.15(13) yes
C13 C14 C15 128.57(15) yes
N1 C15 C14 100.76(12) yes
N1 C15 C16 115.15(12) yes
C14 C15 C16 113.19(13) yes
C15 C16 C17 119.62(14) yes
C15 C16 C21 120.77(13) yes
C17 C16 C21 119.55(14) yes
C16 C17 C18 120.52(15) yes
C17 C18 C19 119.30(15) yes
C18 C19 C20 120.46(14) yes
C18 C19 C22 121.31(14) yes
C20 C19 C22 118.21(15) yes
C19 C20 C21 120.09(16) yes
C16 C21 C20 120.06(15) yes
F1 C22 F2 105.33(14) yes
F1 C22 F3 106.43(13) yes
F1 C22 C19 112.59(13) yes
F2 C22 F3 107.05(13) yes
F2 C22 C19 112.01(14) yes
F3 C22 C19 112.92(15) yes
C1 C2 H1 120.706 no
C3 C2 H1 120.723 no
C2 C3 H2 119.360 no
C4 C3 H2 119.376 no
C4 C5 H3 119.386 no
C6 C5 H3 119.409 no
C1 C6 H4 120.550 no
C5 C6 H4 120.540 no
C4 C7 H5 109.475 no
C4 C7 H6 109.466 no
C4 C7 H7 109.474 no
H5 C7 H6 109.467 no
H5 C7 H7 109.471 no
H6 C7 H7 109.475 no
C9 C10 H8 121.468 no
C11 C10 H8 121.473 no
C10 C11 H9 119.511 no
C12 C11 H9 119.498 no
C11 C12 H10 119.216 no
C13 C12 H10 119.215 no
C12 C13 H11 121.136 no
C14 C13 H11 121.132 no
N1 C15 H12 109.128 no
C14 C15 H12 109.144 no
C16 C15 H12 109.123 no
C16 C17 H13 119.733 no
C18 C17 H13 119.743 no
C17 C18 H14 120.353 no
C19 C18 H14 120.344 no
C19 C20 H15 119.950 no
C21 C20 H15 119.959 no
C16 C21 H16 119.978 no
C20 C21 H16 119.962 no

loop_
_geom_bond_atom_site_label_1
_geom_bond_atom_site_label_2
_geom_bond_distance
_geom_bond_publ_flag
S1 O1 1.4232(11) yes
S1 O2 1.4317(12) yes
S1 N1 1.6618(13) yes
S1 C1 1.7604(14) yes
F1 C22 1.3424(18) yes
F2 C22 1.341(3) yes
F3 C22 1.338(3) yes
O3 C8 1.2080(18) yes
N1 C8 1.4191(19) yes
N1 C15 1.4885(18) yes
C1 C2 1.389(2) yes
C1 C6 1.388(2) yes
C2 C3 1.390(3) yes
C3 C4 1.390(3) yes
C4 C5 1.395(2) yes
C4 C7 1.507(3) yes
C5 C6 1.382(3) yes
C8 C9 1.476(2) yes
C9 C10 1.391(3) yes
C9 C14 1.385(3) yes
C10 C11 1.386(3) yes
C11 C12 1.388(3) yes
C12 C13 1.391(4) yes
C13 C14 1.388(3) yes
C14 C15 1.512(3) yes
C15 C16 1.519(2) yes
C16 C17 1.379(3) yes
C16 C21 1.392(3) yes
C17 C18 1.395(3) yes
C18 C19 1.381(3) yes
C19 C20 1.382(3) yes
C19 C22 1.498(2) yes
C20 C21 1.381(3) yes
C2 H1 0.950 no
C3 H2 0.950 no
C5 H3 0.950 no
C6 H4 0.950 no
C7 H5 0.980 no
C7 H6 0.980 no
C7 H7 0.980 no
C10 H8 0.950 no
C11 H9 0.950 no
C12 H10 0.950 no
C13 H11 0.950 no
C15 H12 1.000 no
C17 H13 0.950 no
C18 H14 0.950 no
C20 H15 0.950 no
C21 H16 0.950 no

loop_
_geom_contact_atom_site_label_1
_geom_contact_atom_site_label_2
_geom_contact_distance
_geom_contact_publ_flag
_geom_contact_site_symmetry_2
S1 O3 3.0943(12) no .
S1 C16 3.3135(14) no .
F1 C18 3.489(2) no .
F1 C20 2.889(2) no .
F2 C18 3.394(2) no .
F2 C20 2.9618(19) no .
F3 C18 2.741(2) no .
O1 O3 2.8557(17) no .
O1 C6 3.0622(19) no .
O1 C8 2.9876(18) no .
O2 C2 2.912(2) no .
O2 C15 2.8408(19) no .
O2 C16 3.0879(18) no .
O2 C17 3.4878(19) no .
O3 C6 3.3506(18) no .
O3 C10 3.094(2) no .
O3 C14 3.5128(18) no .
O3 C15 3.5894(18) no .
N1 C6 3.296(2) no .
N1 C21 3.049(2) no .
C1 C4 2.776(2) no .
C1 C8 3.5178(18) no .
C1 C21 3.429(2) no .
C2 C5 2.780(3) no .
C2 C21 3.413(3) no .
C3 C6 2.778(3) no .
C6 C8 3.554(2) no .
C8 C16 3.596(2) no .
C9 C12 2.734(3) no .
C9 C16 3.549(2) no .
C10 C13 2.830(3) no .
C11 C14 2.764(3) no .
C13 C16 3.176(3) no .
C14 C17 3.512(3) no .
C14 C21 3.170(3) no .
C16 C19 2.771(2) no .
C17 C20 2.764(3) no .
C18 C21 2.774(3) no .
F1 F1 2.8947(16) no 2_457
F1 F1 2.8947(16) no 2_557
F1 F2 3.1875(16) no 2_557
F1 F3 3.1693(17) no 2_457
F1 C19 3.5438(19) no 2_457
F1 C20 3.405(2) no 2_557
F1 C22 3.343(2) no 2_457
F1 C22 3.501(2) no 2_557
F2 F1 3.1875(16) no 2_457
F2 F3 3.358(2) no 1_455
F2 C3 3.4366(19) no 2_457
F2 C10 3.5069(18) no 3_546
F2 C11 3.190(2) no 3_546
F3 F1 3.1693(17) no 2_557
F3 F2 3.358(2) no 1_655
F3 C3 3.452(2) no 2_557
F3 C7 3.301(2) no 2_557
O1 O3 3.2347(17) no 1_655
O1 C7 3.5118(19) no 2_567
O1 C13 3.211(2) no 3_656
O2 O3 3.5123(16) no 1_655
O2 C6 3.3230(19) no 1_655
O2 C8 3.2382(18) no 1_655
O2 C9 3.390(2) no 1_655
O2 C21 3.182(2) no 1_655
O3 O1 3.2347(17) no 1_455
O3 O2 3.5123(16) no 1_455
O3 C12 3.320(3) no 3_556
O3 C13 3.487(3) no 3_556
O3 C17 3.5202(18) no 3_656
C3 F2 3.4366(19) no 2_557
C3 F3 3.452(2) no 2_457
C6 O2 3.3230(19) no 1_455
C7 F3 3.301(2) no 2_457
C7 O1 3.5118(19) no 2_467
C8 O2 3.2382(18) no 1_455
C9 O2 3.390(2) no 1_455
C10 F2 3.5069(18) no 3_556
C11 F2 3.190(2) no 3_556
C11 C15 3.589(3) no 1_455
C12 O3 3.320(3) no 3_546
C13 O1 3.211(2) no 3_646
C13 O3 3.487(3) no 3_546
C15 C11 3.589(3) no 1_655
C17 O3 3.5202(18) no 3_646
C19 F1 3.5438(19) no 2_557
C20 F1 3.405(2) no 2_457
C21 O2 3.182(2) no 1_455
C22 F1 3.501(2) no 2_457
C22 F1 3.343(2) no 2_557
S1 H1 2.8327 no .
S1 H4 2.8202 no .
S1 H12 3.0014 no .
S1 H16 3.5973 no .
F1 H15 2.7076 no .
F2 H14 3.5811 no .
F2 H15 2.8561 no .
F3 H14 2.4229 no .
O1 H4 2.8273 no .
O2 H1 2.5287 no .
O2 H12 2.7293 no .
O2 H13 3.5174 no .
O3 H4 2.6046 no .
O3 H8 2.9487 no .
N1 H4 3.1648 no .
N1 H16 2.8259 no .
C1 H2 3.2472 no .
C1 H3 3.2432 no .
C1 H16 3.1424 no .
C2 H4 3.2784 no .
C2 H16 3.3971 no .
C3 H3 3.2530 no .
C3 H5 3.1977 no .
C3 H6 3.0667 no .
C3 H7 2.5637 no .
C4 H1 3.2806 no .
C4 H4 3.2777 no .
C5 H2 3.2537 no .
C5 H5 2.7053 no .
C5 H6 2.8432 no .
C5 H7 3.3098 no .
C6 H1 3.2791 no .
C6 H16 3.4818 no .
C7 H2 2.6628 no .
C7 H3 2.6751 no .
C8 H4 3.0708 no .
C8 H8 2.8166 no .
C8 H12 3.0236 no .
C8 H16 3.3554 no .
C9 H9 3.2329 no .
C9 H11 3.2683 no .
C9 H12 2.9871 no .
C9 H16 3.4664 no .
C10 H10 3.2634 no .
C11 H11 3.2844 no .
C12 H8 3.2776 no .
C13 H9 3.2748 no .
C13 H12 2.9492 no .
C14 H8 3.2911 no .
C14 H10 3.2386 no .
C14 H16 3.0782 no .
C15 H11 2.8458 no .
C15 H13 2.6476 no .
C15 H16 2.6877 no .
C16 H1 3.5871 no .
C16 H11 3.0735 no .
C16 H14 3.2654 no .
C16 H15 3.2607 no .
C17 H11 3.3834 no .
C17 H12 2.5495 no .
C17 H16 3.2525 no .
C18 H15 3.2541 no .
C19 H13 3.2527 no .
C19 H16 3.2507 no .
C20 H14 3.2565 no .
C21 H1 3.4434 no .
C21 H12 3.3323 no .
C21 H13 3.2530 no .
C22 H14 2.6793 no .
C22 H15 2.6115 no .
H1 H2 2.3410 no .
H2 H5 3.4195 no .
H2 H6 3.2130 no .
H2 H7 2.3533 no .
H3 H4 2.3313 no .
H3 H5 2.6023 no .
H3 H6 2.8443 no .
H3 H7 3.5945 no .
H8 H9 2.3503 no .
H9 H10 2.3192 no .
H10 H11 2.3461 no .
H11 H12 3.0258 no .
H11 H13 3.4012 no .
H12 H13 2.3223 no .
H13 H14 2.3461 no .
H15 H16 2.3299 no .
S1 H6 3.4946 no 2_567
F1 H15 2.5096 no 2_557
F2 H2 2.5634 no 2_457
F2 H8 3.3225 no 3_546
F2 H9 2.7016 no 3_546
F2 H14 3.1956 no 1_455
F3 H2 2.9940 no 2_557
F3 H5 3.3653 no 2_557
F3 H7 2.6161 no 2_557
F3 H9 3.0702 no 3_546
F3 H15 3.2453 no 2_557
O1 H4 3.2251 no 1_655
O1 H6 2.5436 no 2_567
O1 H10 3.2504 no 3_656
O1 H11 2.4254 no 3_656
O2 H4 3.2445 no 1_655
O2 H16 2.2409 no 1_655
O3 H10 2.7946 no 3_556
O3 H11 3.1431 no 3_556
O3 H13 2.8440 no 3_656
C1 H3 3.5363 no 1_655
C1 H6 3.3505 no 2_567
C2 H3 3.4099 no 1_655
C2 H5 3.2059 no 1_655
C3 H3 3.5808 no 2_567
C3 H5 3.0299 no 1_655
C4 H1 3.5399 no 1_455
C4 H3 3.1549 no 2_567
C5 H1 3.4160 no 1_455
C5 H3 2.9777 no 2_567
C6 H3 3.2792 no 2_567
C6 H5 3.4057 no 2_567
C6 H6 3.0476 no 2_567
C7 H4 3.3907 no 2_467
C7 H9 3.1167 no 4_465
C7 H10 3.3806 no 4_465
C8 H13 3.5196 no 3_656
C9 H12 3.2272 no 1_455
C9 H14 3.4286 no 3_656
C10 H12 2.8331 no 1_455
C10 H14 3.1878 no 3_656
C11 H5 3.5081 no 4_464
C11 H7 3.4343 no 4_464
C11 H12 2.7201 no 1_455
C12 H5 3.5191 no 4_464
C12 H6 3.4983 no 4_564
C12 H7 3.2543 no 4_564
C12 H12 3.0422 no 1_455
C12 H13 3.5986 no 1_455
C13 H6 3.5001 no 4_564
C13 H7 3.4033 no 4_564
C13 H12 3.4602 no 1_455
C13 H13 3.4530 no 1_455
C14 H9 3.5853 no 1_655
C14 H12 3.5345 no 1_455
C17 H16 3.5116 no 1_655
C18 H8 3.4160 no 3_546
C18 H15 3.3813 no 1_655
C19 H8 3.3923 no 3_546
C20 H14 3.5227 no 1_455
C21 H13 3.3932 no 1_455
C22 H9 3.3034 no 3_546
C22 H15 3.4546 no 2_557
H1 C4 3.5399 no 1_655
H1 C5 3.4160 no 1_655
H1 H3 3.3802 no 1_655
H1 H5 3.1191 no 1_655
H1 H15 3.5139 no 1_655
H1 H16 3.4138 no 1_655
H2 F2 2.5634 no 2_557
H2 F3 2.9940 no 2_457
H2 H5 2.7861 no 1_655
H2 H9 3.3754 no 4_565
H2 H10 3.5458 no 4_565
H3 C1 3.5363 no 1_455
H3 C2 3.4099 no 1_455
H3 C3 3.5808 no 2_467
H3 C4 3.1549 no 2_467
H3 C5 2.9777 no 2_467
H3 C6 3.2792 no 2_467
H3 H1 3.3802 no 1_455
H3 H3 3.2221 no 2_467
H3 H3 3.2221 no 2_567
H3 H6 3.3259 no 2_467
H4 O1 3.2251 no 1_455
H4 O2 3.2445 no 1_455
H4 C7 3.3907 no 2_567
H4 H5 3.0837 no 2_567
H4 H6 2.8013 no 2_567
H4 H10 2.7090 no 3_556
H5 F3 3.3653 no 2_457
H5 C2 3.2059 no 1_455
H5 C3 3.0299 no 1_455
H5 C6 3.4057 no 2_467
H5 C11 3.5081 no 4_465
H5 C12 3.5191 no 4_465
H5 H1 3.1191 no 1_455
H5 H2 2.7861 no 1_455
H5 H4 3.0837 no 2_467
H5 H9 2.8767 no 4_465
H5 H10 2.9000 no 4_465
H6 S1 3.4946 no 2_467
H6 O1 2.5436 no 2_467
H6 C1 3.3505 no 2_467
H6 C6 3.0476 no 2_467
H6 C12 3.4983 no 4_565
H6 C13 3.5001 no 4_565
H6 H3 3.3259 no 2_567
H6 H4 2.8013 no 2_467
H6 H9 3.4592 no 4_465
H6 H10 3.2357 no 4_465
H6 H10 3.2671 no 4_565
H6 H11 3.2786 no 4_565
H7 F3 2.6161 no 2_457
H7 C11 3.4343 no 4_465
H7 C12 3.2543 no 4_565
H7 C13 3.4033 no 4_565
H7 H9 2.5808 no 4_465
H7 H10 3.4712 no 4_465
H7 H10 3.3504 no 4_565
H7 H11 3.5912 no 4_565
H8 F2 3.3225 no 3_556
H8 C18 3.4160 no 3_556
H8 C19 3.3923 no 3_556
H8 H12 3.2101 no 1_455
H8 H13 3.4913 no 3_656
H8 H14 3.0520 no 3_656
H9 F2 2.7016 no 3_556
H9 F3 3.0702 no 3_556
H9 C7 3.1167 no 4_464
H9 C14 3.5853 no 1_455
H9 C22 3.3034 no 3_556
H9 H2 3.3754 no 4_564
H9 H5 2.8767 no 4_464
H9 H6 3.4592 no 4_464
H9 H7 2.5808 no 4_464
H9 H12 3.0415 no 1_455
H10 O1 3.2504 no 3_646
H10 O3 2.7946 no 3_546
H10 C7 3.3806 no 4_464
H10 H2 3.5458 no 4_564
H10 H4 2.7090 no 3_546
H10 H5 2.9000 no 4_464
H10 H6 3.2357 no 4_464
H10 H6 3.2671 no 4_564
H10 H7 3.4712 no 4_464
H10 H7 3.3504 no 4_564
H10 H12 3.5017 no 1_455
H11 O1 2.4254 no 3_646
H11 O3 3.1431 no 3_546
H11 H6 3.2786 no 4_564
H11 H7 3.5912 no 4_564
H11 H13 3.5629 no 1_455
H12 C9 3.2272 no 1_655
H12 C10 2.8331 no 1_655
H12 C11 2.7201 no 1_655
H12 C12 3.0422 no 1_655
H12 C13 3.4602 no 1_655
H12 C14 3.5345 no 1_655
H12 H8 3.2101 no 1_655
H12 H9 3.0415 no 1_655
H12 H10 3.5017 no 1_655
H13 O3 2.8440 no 3_646
H13 C8 3.5196 no 3_646
H13 C12 3.5986 no 1_655
H13 C13 3.4530 no 1_655
H13 C21 3.3932 no 1_655
H13 H8 3.4913 no 3_646
H13 H11 3.5629 no 1_655
H13 H16 3.2150 no 1_655
H14 F2 3.1956 no 1_655
H14 C9 3.4286 no 3_646
H14 C10 3.1878 no 3_646
H14 C20 3.5227 no 1_655
H14 H8 3.0520 no 3_646
H14 H15 3.2144 no 1_655
H15 F1 2.5096 no 2_457
H15 F3 3.2453 no 2_457
H15 C18 3.3813 no 1_455
H15 C22 3.4546 no 2_457
H15 H1 3.5139 no 1_455
H15 H14 3.2144 no 1_455
H16 O2 2.2409 no 1_455
H16 C17 3.5116 no 1_455
H16 H1 3.4138 no 1_455
H16 H13 3.2150 no 1_455

loop_
_geom_torsion_atom_site_label_1
_geom_torsion_atom_site_label_2
_geom_torsion_atom_site_label_3
_geom_torsion_atom_site_label_4
_geom_torsion
_geom_torsion_publ_flag
O1 S1 N1 C8 -31.85(12) no
O1 S1 N1 C15 143.25(9) no
O1 S1 C1 C2 -133.21(10) no
O1 S1 C1 C6 46.54(12) no
O2 S1 N1 C8 -161.41(10) no
O2 S1 N1 C15 13.69(11) no
O2 S1 C1 C2 -0.38(12) no
O2 S1 C1 C6 179.38(9) no
N1 S1 C1 C2 111.53(10) no
N1 S1 C1 C6 -68.71(11) no
C1 S1 N1 C8 83.83(11) no
C1 S1 N1 C15 -101.07(10) no
S1 N1 C8 O3 -2.6(2) no
S1 N1 C8 C9 177.65(8) no
S1 N1 C15 C14 -178.99(8) no
S1 N1 C15 C16 58.88(16) no
C8 N1 C15 C14 -3.39(14) no
C8 N1 C15 C16 -125.52(13) no
C15 N1 C8 O3 -178.10(13) no
C15 N1 C8 C9 2.16(15) no
S1 C1 C2 C3 179.02(10) no
S1 C1 C6 C5 -179.29(9) no
C2 C1 C6 C5 0.5(3) no
C6 C1 C2 C3 -0.7(3) no
C1 C2 C3 C4 0.8(3) no
C2 C3 C4 C5 -0.5(3) no
C2 C3 C4 C7 -179.73(13) no
C3 C4 C5 C6 0.3(3) no
C7 C4 C5 C6 179.44(13) no
C4 C5 C6 C1 -0.2(3) no
O3 C8 C9 C10 -2.4(3) no
O3 C8 C9 C14 -179.54(14) no
N1 C8 C9 C10 177.33(13) no
N1 C8 C9 C14 0.19(15) no
C8 C9 C10 C11 -176.13(13) no
C8 C9 C14 C13 176.07(12) no
C8 C9 C14 C15 -2.40(18) no
C10 C9 C14 C13 -1.3(3) no
C10 C9 C14 C15 -179.73(14) no
C14 C9 C10 C11 0.7(3) no
C9 C10 C11 C12 0.5(3) no
C10 C11 C12 C13 -1.1(3) no
C11 C12 C13 C14 0.5(3) no
C12 C13 C14 C9 0.6(3) no
C12 C13 C14 C15 178.80(16) no
C9 C14 C15 N1 3.43(16) no
C9 C14 C15 C16 126.93(13) no
C13 C14 C15 N1 -174.88(17) no
C13 C14 C15 C16 -51.4(3) no
N1 C15 C16 C17 -134.62(13) no
N1 C15 C16 C21 48.20(19) no
C14 C15 C16 C17 110.21(15) no
C14 C15 C16 C21 -66.97(17) no
C15 C16 C17 C18 -178.31(12) no
C15 C16 C21 C20 178.23(12) no
C17 C16 C21 C20 1.0(3) no
C21 C16 C17 C18 -1.1(3) no
C16 C17 C18 C19 0.4(3) no
C17 C18 C19 C20 0.3(3) no
C17 C18 C19 C22 178.79(13) no
C18 C19 C20 C21 -0.3(3) no
C18 C19 C22 F1 127.60(16) no
C18 C19 C22 F2 -113.91(17) no
C18 C19 C22 F3 7.0(2) no
C20 C19 C22 F1 -53.9(2) no
C20 C19 C22 F2 64.64(18) no
C20 C19 C22 F3 -174.42(13) no
C22 C19 C20 C21 -178.88(13) no
C19 C20 C21 C16 -0.3(3) no
